data_2205835
loop_
_publ_author_name
'Yu, Zhifang'
'Liu, Yi'
'Gu, Xiuyan'
'Zhao, Bing'

_publ_section_title 3-(3,4-Methylenedioxyphenyl)-1-(2-furyl)-3-(<i>p</i>-toluenesulfonylamino)propan-1-one
_journal_issue 5
_journal_name_full 'Acta Crystallographica Section E'
_journal_page_first o1333
_journal_page_last o1334
_journal_paper_doi 10.1107/S1600536805010779
_journal_volume 61
_journal_year 2005
_chemical_formula_moiety 'C21 H19 N O6 S '
_chemical_formula_sum 'C21 H19 N O6 S'
_chemical_formula_weight 413.44
_chemical_melting_point 399
_chemical_name_systematic
;
3-(3,4-Methylenedioxyphenyl)-1-(2-furyl)-3-(p-toluenesulfonylamino)
propan-1-one
;
_space_group_IT_number 14
_symmetry_cell_setting monoclinic
_symmetry_space_group_name_Hall '-P 2yn'
_symmetry_space_group_name_H-M 'P 1 21/n 1'
_atom_sites_solution_hydrogens geom
_atom_sites_solution_primary direct
_atom_sites_solution_secondary difmap
_cell_angle_alpha 90
_cell_angle_beta 104.346(6)
_cell_angle_gamma 90
_cell_formula_units_Z 8
_cell_length_a 15.721(4)
_cell_length_b 12.082(3)
_cell_length_c 21.386(6)
_cell_measurement_reflns_used 890
_cell_measurement_temperature 293(2)
_cell_measurement_theta_max 21.01
_cell_measurement_theta_min 2.50
_cell_volume 3935.4(18)
_computing_cell_refinement SMART
_computing_data_collection 'SMART (Bruker, 1997) '
_computing_data_reduction 'SAINT (Bruker, 1997) '
_computing_molecular_graphics 'SHELXTL (Bruker, 1997)'
_computing_publication_material SHELXTL
_computing_structure_refinement 'SHELXL97 (Sheldrick, 1997)'
_computing_structure_solution 'SHELXS97 (Sheldrick, 1990)'
_diffrn_ambient_temperature 293(2)
_diffrn_measured_fraction_theta_full 1.000
_diffrn_measured_fraction_theta_max 1.000
_diffrn_measurement_device_type 'Bruker SMART CCD area detector'
_diffrn_measurement_method '\f and \w scans'
_diffrn_radiation_monochromator graphite
_diffrn_radiation_source 'fine-focus sealed tube'
_diffrn_radiation_type 'Mo K\a'
_diffrn_radiation_wavelength 0.71073
_diffrn_reflns_av_R_equivalents 0.0507
_diffrn_reflns_av_sigmaI/netI 0.0605
_diffrn_reflns_limit_h_max 18
_diffrn_reflns_limit_h_min -16
_diffrn_reflns_limit_k_max 14
_diffrn_reflns_limit_k_min -14
_diffrn_reflns_limit_l_max 19
_diffrn_reflns_limit_l_min -25
_diffrn_reflns_number 20215
_diffrn_reflns_theta_full 25.01
_diffrn_reflns_theta_max 25.01
_diffrn_reflns_theta_min 1.45
_diffrn_standards_decay_% 0
_diffrn_standards_interval_count 0
_diffrn_standards_interval_time 0
_diffrn_standards_number 0
_exptl_absorpt_coefficient_mu 0.203
_exptl_absorpt_correction_T_max 0.956
_exptl_absorpt_correction_T_min 0.943
_exptl_absorpt_correction_type multi-scan
_exptl_absorpt_process_details '(SADABS; Sheldrick, 1996)'
_exptl_crystal_colour colorless
_exptl_crystal_density_diffrn 1.396
_exptl_crystal_density_method 'not measured'
_exptl_crystal_description prism
_exptl_crystal_F_000 1728
_exptl_crystal_size_max 0.30
_exptl_crystal_size_mid 0.24
_exptl_crystal_size_min 0.22
_refine_diff_density_max 0.504
_refine_diff_density_min -0.787
_refine_ls_extinction_method none
_refine_ls_goodness_of_fit_ref 0.999
_refine_ls_hydrogen_treatment constr
_refine_ls_matrix_type full
_refine_ls_number_parameters 560
_refine_ls_number_reflns 6939
_refine_ls_number_restraints 121
_refine_ls_restrained_S_all 1.014
_refine_ls_R_factor_all 0.1314
_refine_ls_R_factor_gt 0.0607
_refine_ls_shift/su_max 0.002
_refine_ls_shift/su_mean 0.000
_refine_ls_structure_factor_coef Fsqd
_refine_ls_weighting_details 'calc w = 1/[\s^2^(Fo^2^)+(0.0807P)^2^+4.1226P] where P = (Fo^2^+2Fc^2^)/3'
_refine_ls_weighting_scheme calc
_refine_ls_wR_factor_gt 0.1478
_refine_ls_wR_factor_ref 0.1954
_reflns_number_gt 3691
_reflns_number_total 6939
_reflns_threshold_expression I>2\s(I)
_cod_data_source_file ww6374.cif
_cod_data_source_block I
_cod_depositor_comments
;
The following automatic conversions were performed:
'_symmetry_cell_setting' value 'Monoclinic' changed to 'monoclinic'
according to '/home/saulius/struct/CIF-dictionaries/cif_core.dic'
dictionary named 'cif_core.dic' version 2.4.1 from 2010-06-29.

Automatic conversion script
Id: cif_fix_enum 1527 2010-12-29 10:47:43Z saulius 

The following automatic conversions were performed:

'_symmetry_cell_setting' value 'Monoclinic' changed to 'monoclinic'
according to /home/saulius/struct/CIF-dictionaries/cif_core.dic
dictionary named 'cif_core.dic' version 2.4.1 from 2010-06-29.

Automatic conversion script
Id: cif_fix_values 1715 2011-07-08 13:25:40Z adriana 
;
_cod_original_sg_symbol_H-M 'P 21/n'
_cod_original_formula_sum 'C21 H19 N O6 S '
_cod_database_code 2205835
_cod_database_fobs_code 2205835

loop_
_symmetry_equiv_pos_as_xyz
'x, y, z'
'-x+1/2, y+1/2, -z+1/2'
'-x, -y, -z'
'x-1/2, -y-1/2, z-1/2'

loop_
_atom_site_label
_atom_site_fract_x
_atom_site_fract_y
_atom_site_fract_z
_atom_site_U_iso_or_equiv
_atom_site_adp_type
_atom_site_calc_flag
_atom_site_refinement_flags
_atom_site_occupancy
_atom_site_disorder_assembly
_atom_site_disorder_group
_atom_site_type_symbol
S1 0.56657(7) 0.82627(10) 0.02291(5) 0.0559(3) Uani d . 1 . . S
N1 0.5171(2) 0.8854(3) 0.07182(16) 0.0554(9) Uani d . 1 B . N
H1 0.4767 0.9335 0.0572 0.066 Uiso calc R 1 A 1 H
O2 0.4204(2) 0.6706(3) 0.1288(2) 0.0933(12) Uani d . 1 . . O
O3 0.5326(2) 0.8822(3) -0.03770(15) 0.0769(10) Uani d . 1 C . O
O4 0.5562(2) 0.7098(3) 0.02548(16) 0.0740(10) Uani d . 1 C . O
O5 0.8036(2) 1.1285(3) 0.29030(18) 0.0814(11) Uani d . 1 . . O
O6 0.8352(2) 0.9450(3) 0.27926(17) 0.0775(10) Uani d . 1 . . O
O1 0.2515(3) 0.7159(4) 0.0670(2) 0.1051(13) Uani d DU 1 B 1 O
C1 0.1731(4) 0.7685(7) 0.0427(3) 0.120(2) Uani d DU 1 B 1 C
H1A 0.1236 0.7330 0.0180 0.144 Uiso calc R 1 B 1 H
C2 0.1747(4) 0.8739(6) 0.0578(3) 0.120(2) Uani d DU 1 B 1 C
H2A 0.1289 0.9244 0.0465 0.144 Uiso calc R 1 B 1 H
C3 0.2643(3) 0.8949(5) 0.0961(3) 0.0894(17) Uani d DU 1 B 1 C
H3A 0.2870 0.9617 0.1145 0.107 Uiso calc R 1 B 1 H
C4 0.3065(3) 0.7987(4) 0.0992(2) 0.0690(14) Uani d DU 1 B 1 C
C5 0.3948(3) 0.7649(5) 0.1294(2) 0.0673(14) Uani d . 1 B 1 C
C6 0.4563(3) 0.8534(4) 0.1650(2) 0.0686(14) Uani d . 1 B 1 C
H6A 0.4713 0.8376 0.2109 0.082 Uiso calc R 1 B 1 H
H6B 0.4272 0.9248 0.1584 0.082 Uiso calc R 1 B 1 H
C7 0.5401(3) 0.8580(4) 0.1410(2) 0.0528(11) Uani d . 1 B 1 C
H7A 0.5657 0.7836 0.1456 0.063 Uiso calc R 1 B 1 H
C8 0.6084(3) 0.9363(3) 0.18024(19) 0.0458(10) Uani d . 1 B 1 C
C9 0.6902(3) 0.8955(3) 0.21163(19) 0.0510(11) Uani d . 1 B 1 C
H9A 0.7032 0.8208 0.2094 0.061 Uiso calc R 1 B 1 H
C10 0.7506(2) 0.9669(3) 0.2456(2) 0.0473(10) Uani d . 1 B 1 C
C11 0.7320(3) 1.0763(3) 0.2513(2) 0.0548(11) Uani d . 1 B 1 C
C12 0.6529(3) 1.1208(4) 0.2214(2) 0.0610(12) Uani d . 1 B 1 C
H12A 0.6410 1.1957 0.2247 0.073 Uiso calc R 1 B 1 H
C13 0.5902(3) 1.0481(3) 0.1853(2) 0.0548(11) Uani d . 1 B 1 C
H13A 0.5352 1.0752 0.1642 0.066 Uiso calc R 1 B 1 H
C14 0.8729(3) 1.0513(4) 0.2990(3) 0.0924(19) Uani d . 1 B 1 C
H14A 0.9052 1.0492 0.3439 0.111 Uiso calc R 1 B 1 H
H14B 0.9131 1.0721 0.2731 0.111 Uiso calc R 1 B 1 H
C15 0.6789(3) 0.8553(4) 0.0502(2) 0.0507(11) Uani d . 1 C 1 C
C16 0.7375(3) 0.7707(4) 0.0714(2) 0.0675(13) Uani d . 1 C 1 C
H16A 0.7179 0.6979 0.0695 0.081 Uiso calc R 1 C 1 H
C17 0.8252(3) 0.7944(5) 0.0954(3) 0.0869(18) Uani d . 1 C 1 C
H17A 0.8644 0.7366 0.1095 0.104 Uiso calc R 1 C 1 H
C18 0.8557(3) 0.8992(7) 0.0991(3) 0.0911(19) Uani d . 1 C 1 C
C19 0.7967(4) 0.9842(5) 0.0785(3) 0.0933(19) Uani d . 1 C 1 C
H19A 0.8167 1.0569 0.0814 0.112 Uiso calc R 1 C 1 H
C20 0.7082(3) 0.9630(4) 0.0535(3) 0.0764(15) Uani d . 1 C 1 C
H20A 0.6692 1.0207 0.0391 0.092 Uiso calc R 1 C 1 H
C21 0.9518(4) 0.9249(5) 0.1256(3) 0.102 Uani d . 1 C 1 C
H21A 0.9710 0.8964 0.1687 0.153 Uiso calc R 1 C 1 H
H21B 0.9604 1.0036 0.1262 0.153 Uiso calc R 1 C 1 H
H21C 0.9852 0.8910 0.0988 0.153 Uiso calc R 1 C 1 H
S2 0.06405(7) 0.32287(9) 0.04043(5) 0.0516(3) Uani d . 1 D 1 S
N2 0.0220(2) 0.4145(3) 0.07873(16) 0.0519(9) Uani d . 1 D 1 N
H2 -0.0096 0.4659 0.0565 0.062 Uiso calc R 1 D 1 H
O8 -0.0858(2) 0.2518(3) 0.1723(2) 0.0920(12) Uani d . 1 E 1 O
O9 0.0405(2) 0.3611(3) -0.02497(14) 0.0703(9) Uani d . 1 D 1 O
O10 0.03600(19) 0.2163(2) 0.05476(16) 0.0703(9) Uani d . 1 D 1 O
O11 0.3244(2) 0.6856(2) 0.25765(16) 0.0717(9) Uani d . 1 D 1 O
O12 0.3388(2) 0.4983(3) 0.27411(18) 0.0824(11) Uani d . 1 D 1 O
O7 -0.2654(8) 0.2761(9) 0.1020(7) 0.088(4) Uani d PDU 0.62(2) E 1 O
C22 -0.3406(8) 0.3320(14) 0.0661(8) 0.090(4) Uani d PDU 0.62(2) E 1 C
H22A -0.3942 0.2965 0.0504 0.108 Uiso calc PR 0.62(2) E 1 H
C23 -0.3294(8) 0.4389(14) 0.0562(7) 0.093(4) Uani d PDU 0.62(2) E 1 C
H23A -0.3710 0.4886 0.0336 0.112 Uiso calc PR 0.62(2) E 1 H
C24 -0.2360(10) 0.4624(12) 0.0890(12) 0.085(6) Uani d PDU 0.62(2) E 1 C
H24A -0.2068 0.5299 0.0926 0.102 Uiso calc PR 0.62(2) E 1 H
C25 -0.2038(9) 0.3639(13) 0.1120(15) 0.068(5) Uani d PDU 0.62(2) E 1 C
O7' -0.2471(10) 0.4344(15) 0.0805(11) 0.071(5) Uani d PDU 0.38(2) E 2 O
C22' -0.3307(10) 0.3858(17) 0.0543(10) 0.064(6) Uani d PDU 0.38(2) E 2 C
H22B -0.3759 0.4227 0.0255 0.077 Uiso calc PR 0.38(2) E 2 H
C23' -0.3387(10) 0.2823(15) 0.0746(10) 0.070(5) Uani d PDU 0.38(2) E 2 C
H23B -0.3883 0.2376 0.0639 0.084 Uiso calc PR 0.38(2) E 2 H
C24' -0.2521(13) 0.2539(16) 0.1178(14) 0.071(7) Uani d PDU 0.38(2) E 2 C
H24B -0.2355 0.1885 0.1405 0.085 Uiso calc PR 0.38(2) E 2 H
C25' -0.2036(11) 0.3438(19) 0.1163(18) 0.046(7) Uani d PDU 0.38(2) E 2 C
C26 -0.1136(3) 0.3408(4) 0.1505(2) 0.0623(12) Uani d D 1 . . C
C27 -0.0547(3) 0.4415(4) 0.1619(2) 0.0546(11) Uani d . 1 D . C
H27A -0.0465 0.4663 0.2061 0.066 Uiso calc R 1 . . H
H27B -0.0825 0.5010 0.1337 0.066 Uiso calc R 1 . . H
C28 0.0343(2) 0.4160(3) 0.14914(19) 0.0482(10) Uani d . 1 . . C
H28A 0.0512 0.3412 0.1653 0.058 Uiso calc R 1 D 1 H
C29 0.1076(3) 0.4943(3) 0.18146(19) 0.0468(10) Uani d . 1 D . C
C30 0.1872(3) 0.4509(3) 0.2160(2) 0.0538(11) Uani d . 1 . . C
H30A 0.1943 0.3750 0.2227 0.065 Uiso calc R 1 D . H
C31 0.2547(3) 0.5222(3) 0.2398(2) 0.0507(11) Uani d . 1 D . C
C32 0.2457(3) 0.6340(3) 0.2303(2) 0.0527(11) Uani d . 1 . . C
C33 0.1686(3) 0.6798(4) 0.1986(2) 0.0674(14) Uani d . 1 D . C
H33A 0.1623 0.7560 0.1934 0.081 Uiso calc R 1 . . H
C34 0.0988(3) 0.6077(4) 0.1740(2) 0.0613(13) Uani d . 1 . . C
H34A 0.0450 0.6369 0.1521 0.074 Uiso calc R 1 D . H
C35 0.3864(3) 0.5988(4) 0.2786(3) 0.0746(15) Uani d . 1 . . C
H35A 0.4276 0.5957 0.2515 0.090 Uiso calc R 1 D 1 H
H35B 0.4192 0.6115 0.3228 0.090 Uiso calc R 1 D 1 H
C36 0.1785(3) 0.3269(3) 0.06972(19) 0.0470(10) Uani d . 1 . . C
C37 0.2235(3) 0.2348(4) 0.0972(2) 0.0621(13) Uani d . 1 D . C
H37A 0.1936 0.1687 0.0985 0.075 Uiso calc R 1 . . H
C38 0.3127(3) 0.2401(5) 0.1229(3) 0.0765(15) Uani d . 1 . . C
H38A 0.3426 0.1770 0.1413 0.092 Uiso calc R 1 D . H
C39 0.3582(3) 0.3361(5) 0.1218(3) 0.0739(15) Uani d . 1 D . C
C40 0.3128(3) 0.4275(5) 0.0934(3) 0.0761(15) Uani d . 1 . . C
H40A 0.3430 0.4931 0.0917 0.091 Uiso calc R 1 D . H
C41 0.2225(3) 0.4241(4) 0.0672(2) 0.0659(13) Uani d . 1 D . C
H41A 0.1924 0.4868 0.0484 0.079 Uiso calc R 1 . . H
C42 0.4550(3) 0.3430(4) 0.1517(3) 0.081 Uani d . 1 . . C
H42A 0.4843 0.2830 0.1362 0.122 Uiso calc R 1 D . H
H42B 0.4655 0.3383 0.1978 0.122 Uiso calc R 1 . . H
H42C 0.4771 0.4121 0.1402 0.122 Uiso calc R 1 . . H

loop_
_atom_site_aniso_label
_atom_site_aniso_U_11
_atom_site_aniso_U_22
_atom_site_aniso_U_33
_atom_site_aniso_U_12
_atom_site_aniso_U_13
_atom_site_aniso_U_23
S1 0.0518(7) 0.0591(7) 0.0506(7) 0.0012(6) 0.0010(5) -0.0112(6)
N1 0.0387(19) 0.068(2) 0.052(2) 0.0048(17) -0.0013(17) -0.0053(19)
O2 0.069(2) 0.078(3) 0.128(3) -0.019(2) 0.015(2) -0.017(2)
O3 0.082(2) 0.089(2) 0.0483(19) 0.0160(19) -0.0049(17) -0.0049(17)
O4 0.070(2) 0.057(2) 0.088(2) -0.0084(16) 0.0071(18) -0.0176(17)
O5 0.062(2) 0.0513(19) 0.109(3) -0.0101(17) -0.0197(19) -0.0127(19)
O6 0.0524(19) 0.059(2) 0.103(3) 0.0012(16) -0.0153(18) -0.0102(19)
O1 0.073(3) 0.132(3) 0.106(3) -0.036(2) 0.014(2) -0.020(3)
C1 0.063(4) 0.184(7) 0.105(5) -0.007(5) 0.007(3) 0.010(5)
C2 0.080(4) 0.155(6) 0.124(5) 0.022(4) 0.023(4) 0.045(5)
C3 0.066(3) 0.104(4) 0.096(4) -0.012(3) 0.015(3) 0.011(3)
C4 0.056(3) 0.082(3) 0.067(3) -0.027(3) 0.012(2) -0.005(3)
C5 0.052(3) 0.082(4) 0.069(3) -0.017(3) 0.017(3) -0.010(3)
C6 0.053(3) 0.082(3) 0.071(3) -0.024(3) 0.014(2) -0.022(3)
C7 0.045(2) 0.059(3) 0.051(3) -0.008(2) 0.004(2) -0.007(2)
C8 0.046(2) 0.048(2) 0.044(2) -0.0108(19) 0.0095(19) -0.0029(19)
C9 0.050(3) 0.045(2) 0.054(3) -0.002(2) 0.006(2) 0.000(2)
C10 0.037(2) 0.047(2) 0.051(3) -0.003(2) 0.000(2) 0.000(2)
C11 0.051(3) 0.046(3) 0.060(3) -0.013(2) -0.001(2) -0.002(2)
C12 0.061(3) 0.041(2) 0.072(3) -0.001(2) 0.000(2) 0.000(2)
C13 0.047(3) 0.054(3) 0.057(3) 0.001(2) -0.001(2) 0.003(2)
C14 0.055(3) 0.069(3) 0.132(5) -0.007(3) -0.017(3) -0.017(3)
C15 0.050(3) 0.057(3) 0.046(3) -0.001(2) 0.013(2) -0.004(2)
C16 0.060(3) 0.063(3) 0.076(3) 0.004(3) 0.010(3) -0.016(3)
C17 0.052(3) 0.105(5) 0.099(4) 0.016(3) 0.010(3) -0.025(4)
C18 0.048(3) 0.130(6) 0.097(4) -0.018(4) 0.022(3) -0.031(4)
C19 0.083(4) 0.090(4) 0.108(5) -0.037(4) 0.027(4) -0.003(4)
C20 0.074(4) 0.067(3) 0.086(4) -0.006(3) 0.016(3) 0.015(3)
C21 0.086 0.122 0.097 0.000 0.020 0.000
S2 0.0432(6) 0.0563(7) 0.0495(7) -0.0008(5) 0.0005(5) -0.0080(6)
N2 0.045(2) 0.058(2) 0.046(2) 0.0084(17) -0.0006(16) -0.0001(17)
O8 0.075(2) 0.068(2) 0.135(4) 0.000(2) 0.031(2) 0.023(2)
O9 0.073(2) 0.086(2) 0.0441(18) 0.0145(18) -0.0008(16) -0.0082(16)
O10 0.0532(19) 0.0554(19) 0.095(3) -0.0131(15) 0.0048(17) -0.0109(17)
O11 0.060(2) 0.0510(18) 0.091(2) -0.0031(16) -0.0071(18) -0.0098(17)
O12 0.056(2) 0.059(2) 0.110(3) 0.0061(17) -0.0208(19) 0.0075(19)
O7 0.081(7) 0.086(6) 0.094(7) -0.014(5) 0.020(5) -0.001(4)
C22 0.081(7) 0.088(9) 0.100(8) -0.040(7) 0.020(6) -0.003(7)
C23 0.073(7) 0.101(8) 0.097(7) 0.020(6) 0.005(5) 0.011(7)
C24 0.065(7) 0.089(9) 0.093(9) -0.013(6) 0.005(6) -0.004(7)
C25 0.060(8) 0.069(8) 0.076(8) -0.014(6) 0.021(6) 0.001(7)
O7' 0.057(8) 0.080(8) 0.071(8) -0.010(6) 0.005(6) 0.004(7)
C22' 0.060(8) 0.056(10) 0.072(9) 0.005(7) 0.009(6) 0.009(8)
C23' 0.052(8) 0.070(9) 0.084(9) -0.015(7) 0.009(7) -0.003(8)
C24' 0.052(9) 0.081(10) 0.076(11) -0.003(7) 0.009(7) 0.015(7)
C25' 0.044(10) 0.050(8) 0.046(9) -0.011(6) 0.015(7) -0.002(7)
C26 0.056(3) 0.070(3) 0.065(3) -0.002(3) 0.021(2) 0.007(3)
C27 0.051(3) 0.059(3) 0.054(3) -0.001(2) 0.014(2) 0.001(2)
C28 0.045(2) 0.050(2) 0.047(2) 0.000(2) 0.005(2) 0.004(2)
C29 0.048(2) 0.047(3) 0.043(2) 0.002(2) 0.007(2) 0.0027(19)
C30 0.053(3) 0.043(2) 0.058(3) 0.005(2) 0.001(2) 0.010(2)
C31 0.046(3) 0.051(3) 0.048(3) 0.005(2) -0.003(2) 0.000(2)
C32 0.051(3) 0.045(2) 0.056(3) -0.001(2) 0.000(2) -0.007(2)
C33 0.065(3) 0.043(2) 0.080(3) 0.005(2) -0.008(3) -0.004(2)
C34 0.053(3) 0.053(3) 0.067(3) 0.011(2) -0.006(2) 0.000(2)
C35 0.058(3) 0.059(3) 0.095(4) 0.005(3) -0.005(3) -0.005(3)
C36 0.044(2) 0.051(2) 0.046(2) -0.002(2) 0.0108(19) -0.004(2)
C37 0.051(3) 0.052(3) 0.079(3) 0.000(2) 0.009(2) -0.006(2)
C38 0.051(3) 0.080(4) 0.090(4) 0.014(3) 0.000(3) -0.006(3)
C39 0.038(3) 0.098(4) 0.084(4) -0.002(3) 0.011(3) -0.035(3)
C40 0.066(3) 0.077(4) 0.091(4) -0.031(3) 0.031(3) -0.023(3)
C41 0.060(3) 0.060(3) 0.077(3) -0.008(2) 0.017(3) -0.005(3)
C42 0.065 0.087 0.086 0.000 0.007 0.000

loop_
_atom_type_symbol
_atom_type_description
_atom_type_scat_dispersion_real
_atom_type_scat_dispersion_imag
_atom_type_scat_source
C C 0.0033 0.0016
; International Tables
Vol. C, Tables 4.2.6.8 and 6.1.1.4
;
H H 0.0000 0.0000
; International Tables
Vol. C, Tables 4.2.6.8 and 6.1.1.4
;
N N 0.0061 0.0033
; International Tables
Vol. C, Tables 4.2.6.8 and 6.1.1.4
;
O O 0.0106 0.0060
; International Tables
Vol. C, Tables 4.2.6.8 and 6.1.1.4
;
S S 0.1246 0.1234
; International Tables
Vol. C, Tables 4.2.6.8 and 6.1.1.4
;

loop_
_geom_angle_atom_site_label_1
_geom_angle_atom_site_label_2
_geom_angle_atom_site_label_3
_geom_angle
_geom_angle_publ_flag
O4 S1 O3 118.6(2) yes
O4 S1 N1 109.5(2) yes
O3 S1 N1 104.17(19) yes
O4 S1 C15 107.6(2) yes
O3 S1 C15 108.8(2) yes
N1 S1 C15 107.64(18) yes
C7 N1 S1 120.9(3) yes
C7 N1 H1 119.5 yes
S1 N1 H1 119.5 yes
C11 O5 C14 105.4(3) ?
C10 O6 C14 105.0(3) ?
C1 O1 C4 104.2(5) ?
C2 C1 O1 113.3(6) ?
C2 C1 H1A 123.3 ?
O1 C1 H1A 123.3 ?
C1 C2 C3 105.3(5) ?
C1 C2 H2A 127.4 ?
C3 C2 H2A 127.4 ?
C4 C3 C2 105.9(5) ?
C4 C3 H3A 127.0 ?
C2 C3 H3A 127.0 ?
C3 C4 O1 111.3(4) ?
C3 C4 C5 133.1(5) ?
O1 C4 C5 115.6(5) ?
O2 C5 C4 123.4(5) ?
O2 C5 C6 119.8(5) ?
C4 C5 C6 116.8(5) ?
C5 C6 C7 110.7(4) ?
C5 C6 H6A 109.5 ?
C7 C6 H6A 109.5 ?
C5 C6 H6B 109.5 ?
C7 C6 H6B 109.5 ?
H6A C6 H6B 108.1 ?
N1 C7 C8 112.4(3) ?
N1 C7 C6 109.2(3) ?
C8 C7 C6 112.8(3) ?
N1 C7 H7A 107.4 ?
C8 C7 H7A 107.4 ?
C6 C7 H7A 107.4 ?
C9 C8 C13 119.5(4) ?
C9 C8 C7 119.4(4) ?
C13 C8 C7 121.1(4) ?
C10 C9 C8 118.6(4) ?
C10 C9 H9A 120.7 ?
C8 C9 H9A 120.7 ?
C9 C10 C11 121.8(4) ?
C9 C10 O6 128.3(4) ?
C11 C10 O6 109.9(3) ?
C12 C11 C10 122.1(4) ?
C12 C11 O5 128.3(4) ?
C10 C11 O5 109.7(4) ?
C11 C12 C13 116.6(4) ?
C11 C12 H12A 121.7 ?
C13 C12 H12A 121.7 ?
C8 C13 C12 121.5(4) ?
C8 C13 H13A 119.3 ?
C12 C13 H13A 119.3 ?
O5 C14 O6 107.6(4) ?
O5 C14 H14A 110.2 ?
O6 C14 H14A 110.2 ?
O5 C14 H14B 110.2 ?
O6 C14 H14B 110.2 ?
H14A C14 H14B 108.5 ?
C16 C15 C20 119.8(4) ?
C16 C15 S1 119.9(3) ?
C20 C15 S1 120.3(4) ?
C15 C16 C17 119.7(5) ?
C15 C16 H16A 120.1 ?
C17 C16 H16A 120.1 ?
C18 C17 C16 121.7(5) ?
C18 C17 H17A 119.2 ?
C16 C17 H17A 119.2 ?
C17 C18 C19 118.5(5) ?
C17 C18 C21 121.6(6) ?
C19 C18 C21 119.9(6) ?
C18 C19 C20 121.2(5) ?
C18 C19 H19A 119.4 ?
C20 C19 H19A 119.4 ?
C15 C20 C19 119.1(5) ?
C15 C20 H20A 120.4 ?
C19 C20 H20A 120.4 ?
O10 S2 O9 119.0(2) yes
O10 S2 N2 109.0(2) yes
O9 S2 N2 103.61(18) yes
O10 S2 C36 107.14(19) yes
O9 S2 C36 109.5(2) yes
N2 S2 C36 108.22(18) yes
C28 N2 S2 124.2(3) yes
C28 N2 H2 117.9 yes
S2 N2 H2 117.9 yes
C32 O11 C35 105.8(3) yes
C31 O12 C35 106.2(3) yes
C22 O7 C25 100.0(7) yes
C23 C22 O7 115.2(8) yes
C23 C22 H22A 122.4 ?
O7 C22 H22A 122.4 ?
C22 C23 C24 105.4(7) ?
C22 C23 H23A 127.3 ?
C24 C23 H23A 127.3 ?
C25 C24 C23 104.1(7) ?
C25 C24 H24A 128.0 ?
C23 C24 H24A 128.0 ?
C24 C25 O7 115.3(8) ?
C24 C25 C26 126.6(11) ?
O7 C25 C26 117.9(11) ?
C25' O7' C22' 99.8(9) ?
C23' C22' O7' 114.2(10) ?
C23' C22' H22B 122.9 ?
O7' C22' H22B 122.9 ?
C22' C23' C24' 105.8(8) ?
C22' C23' H23B 127.1 ?
C24' C23' H23B 127.1 ?
C25' C24' C23' 103.8(7) ?
C25' C24' H24B 128.1 ?
C23' C24' H24B 128.1 ?
C24' C25' O7' 116.2(9) ?
C24' C25' C26 117.9(14) ?
O7' C25' C26 125.8(13) ?
O8 C26 C25' 116.1(9) ?
O8 C26 C25 126.0(7) ?
C25' C26 C25 10.0(12) ?
O8 C26 C27 120.3(4) ?
C25' C26 C27 123.6(9) ?
C25 C26 C27 113.7(6) ?
C26 C27 C28 111.2(4) ?
C26 C27 H27A 109.4 ?
C28 C27 H27A 109.4 ?
C26 C27 H27B 109.4 ?
C28 C27 H27B 109.4 ?
H27A C27 H27B 108.0 ?
N2 C28 C29 111.4(3) ?
N2 C28 C27 107.0(3) ?
C29 C28 C27 114.8(3) ?
N2 C28 H28A 107.8 ?
C29 C28 H28A 107.8 ?
C27 C28 H28A 107.8 ?
C34 C29 C30 119.2(4) ?
C34 C29 C28 121.5(4) ?
C30 C29 C28 119.2(4) ?
C31 C30 C29 118.4(4) ?
C31 C30 H30A 120.8 ?
C29 C30 H30A 120.8 ?
C30 C31 C32 121.7(4) ?
C30 C31 O12 128.6(4) ?
C32 C31 O12 109.7(4) ?
C33 C32 C31 121.7(4) ?
C33 C32 O11 128.7(4) ?
C31 C32 O11 109.5(4) ?
C32 C33 C34 117.2(4) ?
C32 C33 H33A 121.4 ?
C34 C33 H33A 121.4 ?
C29 C34 C33 121.8(4) ?
C29 C34 H34A 119.1 ?
C33 C34 H34A 119.1 ?
O12 C35 O11 107.5(3) ?
O12 C35 H35A 110.2 ?
O11 C35 H35A 110.2 ?
O12 C35 H35B 110.2 ?
O11 C35 H35B 110.2 ?
H35A C35 H35B 108.5 ?
C41 C36 C37 120.1(4) ?
C41 C36 S2 119.5(3) ?
C37 C36 S2 120.3(3) ?
C36 C37 C38 120.0(4) ?
C36 C37 H37A 120.0 ?
C38 C37 H37A 120.0 ?
C39 C38 C37 121.3(5) ?
C39 C38 H38A 119.4 ?
C37 C38 H38A 119.4 ?
C38 C39 C40 118.2(4) ?
C38 C39 C42 121.4(5) ?
C40 C39 C42 120.4(5) ?
C39 C40 C41 121.5(5) ?
C39 C40 H40A 119.2 ?
C41 C40 H40A 119.2 ?
C36 C41 C40 118.9(5) ?
C36 C41 H41A 120.6 ?
C40 C41 H41A 120.6 ?
C39 C42 H42A 109.5 ?
C39 C42 H42B 109.5 ?
H42A C42 H42B 109.5 ?
C39 C42 H42C 109.5 ?
H42A C42 H42C 109.5 ?
H42B C42 H42C 109.5 ?

loop_
_geom_bond_atom_site_label_1
_geom_bond_atom_site_label_2
_geom_bond_distance
_geom_bond_publ_flag
S1 O4 1.419(3) yes
S1 O3 1.442(3) yes
S1 N1 1.616(4) yes
S1 C15 1.753(4) yes
N1 C7 1.471(5) yes
N1 H1 0.8600 yes
O2 C5 1.209(6) ?
O5 C11 1.375(5) ?
O5 C14 1.411(6) ?
O6 C10 1.371(4) ?
O6 C14 1.434(5) ?
O1 C1 1.369(6) ?
O1 C4 1.388(5) ?
C1 C2 1.312(7) ?
C1 H1A 0.9300 ?
C2 C3 1.465(6) ?
C2 H2A 0.9300 ?
C3 C4 1.332(6) ?
C3 H3A 0.9300 ?
C4 C5 1.438(7) ?
C5 C6 1.515(6) ?
C6 C7 1.529(6) ?
C6 H6A 0.9700 ?
C6 H6B 0.9700 ?
C7 C8 1.519(5) ?
C7 H7A 0.9800 ?
C8 C9 1.384(5) ?
C8 C13 1.390(6) ?
C9 C10 1.353(5) ?
C9 H9A 0.9300 ?
C10 C11 1.367(6) ?
C11 C12 1.361(6) ?
C12 C13 1.400(6) ?
C12 H12A 0.9300 ?
C13 H13A 0.9300 ?
C14 H14A 0.9700 ?
C14 H14B 0.9700 ?
C15 C16 1.375(6) ?
C15 C20 1.376(6) ?
C16 C17 1.377(7) ?
C16 H16A 0.9300 ?
C17 C18 1.350(8) ?
C17 H17A 0.9300 ?
C18 C19 1.381(8) ?
C18 C21 1.508(7) ?
C19 C20 1.384(7) ?
C19 H19A 0.9300 ?
C20 H20A 0.9300 ?
C21 H21A 0.9600 ?
C21 H21B 0.9600 ?
C21 H21C 0.9600 ?
S2 O10 1.419(3) yes
S2 O9 1.432(3) yes
S2 N2 1.613(3) yes
S2 C36 1.754(4) yes
N2 C28 1.470(5) yes
N2 H2 0.8600 yes
O8 C26 1.210(5) ?
O11 C32 1.380(5) ?
O11 C35 1.426(5) ?
O12 C31 1.374(5) ?
O12 C35 1.418(5) ?
O7 C22 1.412(9) ?
O7 C25 1.417(8) ?
C22 C23 1.327(9) ?
C22 H22A 0.9300 ?
C23 C24 1.488(9) ?
C23 H23A 0.9300 ?
C24 C25 1.338(9) ?
C24 H24A 0.9300 ?
C25 C26 1.479(10) ?
O7' C25' 1.411(9) ?
O7' C22' 1.422(9) ?
C22' C23' 1.340(9) ?
C22' H22B 0.9300 ?
C23' C24' 1.484(10) ?
C23' H23B 0.9300 ?
C24' C25' 1.333(9) ?
C24' H24B 0.9300 ?
C25' C26 1.422(12) ?
C26 C27 1.512(6) ?
C27 C28 1.522(5) ?
C27 H27A 0.9700 ?
C27 H27B 0.9700 ?
C28 C29 1.519(5) ?
C28 H28A 0.9800 ?
C29 C34 1.382(6) ?
C29 C30 1.388(5) ?
C30 C31 1.364(6) ?
C30 H30A 0.9300 ?
C31 C32 1.368(6) ?
C32 C33 1.352(6) ?
C33 C34 1.397(6) ?
C33 H33A 0.9300 ?
C34 H34A 0.9300 ?
C35 H35A 0.9700 ?
C35 H35B 0.9700 ?
C36 C41 1.370(6) ?
C36 C37 1.370(6) ?
C37 C38 1.375(6) ?
C37 H37A 0.9300 ?
C38 C39 1.367(7) ?
C38 H38A 0.9300 ?
C39 C40 1.372(7) ?
C39 C42 1.499(6) ?
C40 C41 1.392(6) ?
C40 H40A 0.9300 ?
C41 H41A 0.9300 ?
C42 H42A 0.9600 ?
C42 H42B 0.9600 ?
C42 H42C 0.9600 ?

loop_
_geom_hbond_atom_site_label_D
_geom_hbond_atom_site_label_H
_geom_hbond_atom_site_label_A
_geom_hbond_site_symmetry_A
_geom_hbond_distance_DH
_geom_hbond_distance_HA
_geom_hbond_distance_DA
_geom_hbond_angle_DHA
_geom_hbond_publ_flag
N1 H1 O3 3_675 0.86 2.26 2.957(5) 137.8 yes
N2 H2 O9 3_565 0.86 2.21 3.012(5) 154.5 yes

loop_
_geom_torsion_atom_site_label_1
_geom_torsion_atom_site_label_2
_geom_torsion_atom_site_label_3
_geom_torsion_atom_site_label_4
_geom_torsion
_geom_torsion_publ_flag
O4 S1 N1 C7 57.8(3) yes
O3 S1 N1 C7 -174.4(3) yes
C15 S1 N1 C7 -58.9(4) yes
C4 O1 C1 C2 -1.0(8) ?
O1 C1 C2 C3 0.4(9) ?
C1 C2 C3 C4 0.4(8) ?
C2 C3 C4 O1 -1.1(7) ?
C2 C3 C4 C5 -179.9(6) ?
C1 O1 C4 C3 1.3(6) ?
C1 O1 C4 C5 -179.7(5) ?
C3 C4 C5 O2 177.0(6) ?
O1 C4 C5 O2 -1.8(8) ?
C3 C4 C5 C6 -1.1(9) ?
O1 C4 C5 C6 -179.9(4) ?
O2 C5 C6 C7 55.3(7) ?
C4 C5 C6 C7 -126.4(5) ?
S1 N1 C7 C8 93.6(4) yes
S1 N1 C7 C6 -140.5(3) yes
C5 C6 C7 N1 60.9(5) ?
C5 C6 C7 C8 -173.5(4) ?
N1 C7 C8 C9 -115.6(4) ?
C6 C7 C8 C9 120.5(4) ?
N1 C7 C8 C13 64.5(5) ?
C6 C7 C8 C13 -59.4(6) ?
C13 C8 C9 C10 -1.1(6) ?
C7 C8 C9 C10 179.0(4) ?
C8 C9 C10 C11 2.2(7) ?
C8 C9 C10 O6 -179.0(4) ?
C14 O6 C10 C9 173.0(5) ?
C14 O6 C10 C11 -8.1(5) ?
C9 C10 C11 C12 -2.4(7) ?
O6 C10 C11 C12 178.6(4) ?
C9 C10 C11 O5 177.6(4) ?
O6 C10 C11 O5 -1.5(5) ?
C14 O5 C11 C12 -169.6(5) ?
C14 O5 C11 C10 10.5(6) ?
C10 C11 C12 C13 1.3(7) ?
O5 C11 C12 C13 -178.6(5) ?
C9 C8 C13 C12 0.1(7) ?
C7 C8 C13 C12 -180.0(4) ?
C11 C12 C13 C8 -0.2(7) ?
C11 O5 C14 O6 -15.3(6) ?
C10 O6 C14 O5 14.5(6) ?
O4 S1 C15 C16 -2.6(4) ?
O3 S1 C15 C16 -132.3(4) ?
N1 S1 C15 C16 115.4(4) ?
O4 S1 C15 C20 -179.3(4) ?
O3 S1 C15 C20 51.0(4) ?
N1 S1 C15 C20 -61.4(4) ?
C20 C15 C16 C17 -0.3(7) ?
S1 C15 C16 C17 -177.1(4) ?
C15 C16 C17 C18 0.3(9) ?
C16 C17 C18 C19 0.4(9) ?
C16 C17 C18 C21 179.9(5) ?
C17 C18 C19 C20 -1.0(9) ?
C21 C18 C19 C20 179.4(5) ?
C16 C15 C20 C19 -0.3(8) ?
S1 C15 C20 C19 176.5(4) ?
C18 C19 C20 C15 0.9(9) ?
O10 S2 N2 C28 57.2(3) yes
O9 S2 N2 C28 -175.2(3) yes
C36 S2 N2 C28 -59.0(4) yes
C25 O7 C22 C23 -1(2) ?
O7 C22 C23 C24 0(2) ?
C22 C23 C24 C25 2(3) ?
C23 C24 C25 O7 -3(3) ?
C23 C24 C25 C26 -178(3) ?
C22 O7 C25 C24 3(3) ?
C22 O7 C25 C26 178(2) ?
C25' O7' C22' C23' 4(3) ?
O7' C22' C23' C24' -2(3) ?
C22' C23' C24' C25' -1(4) ?
C23' C24' C25' O7' 4(4) ?
C23' C24' C25' C26 -176(3) ?
C22' O7' C25' C24' -5(4) ?
C22' O7' C25' C26 176(3) ?
C24' C25' C26 O8 8(4) ?
O7' C25' C26 O8 -172(3) ?
O7' C25' C26 C25 1(15) ?
C24' C25' C26 C27 -170(3) ?
O7' C25' C26 C27 10(5) ?
C24 C25 C26 O8 178(2) ?
O7 C25 C26 O8 4(3) ?
O7 C25 C26 C25' -5(16) ?
C24 C25 C26 C27 -2(4) ?
O7 C25 C26 C27 -176.4(19) ?
O8 C26 C27 C28 46.4(6) ?
C25' C26 C27 C28 -135(2) ?
C25 C26 C27 C28 -133.7(16) ?
S2 N2 C28 C29 96.9(4) yes
S2 N2 C28 C27 -136.7(3) yes
C26 C27 C28 N2 77.1(4) ?
C26 C27 C28 C29 -158.7(4) ?
N2 C28 C29 C34 69.3(5) ?
C27 C28 C29 C34 -52.6(6) ?
N2 C28 C29 C30 -106.8(4) ?
C27 C28 C29 C30 131.4(4) ?
C34 C29 C30 C31 -1.9(7) ?
C28 C29 C30 C31 174.3(4) ?
C29 C30 C31 C32 -0.1(7) ?
C29 C30 C31 O12 -178.9(4) ?
C35 O12 C31 C30 171.2(5) ?
C35 O12 C31 C32 -7.7(5) ?
C30 C31 C32 C33 2.1(8) ?
O12 C31 C32 C33 -179.0(4) ?
C30 C31 C32 O11 -178.2(4) ?
O12 C31 C32 O11 0.8(5) ?
C35 O11 C32 C33 -173.9(5) ?
C35 O11 C32 C31 6.4(5) ?
C31 C32 C33 C34 -1.9(8) ?
O11 C32 C33 C34 178.4(4) ?
C30 C29 C34 C33 2.0(7) ?
C28 C29 C34 C33 -174.0(4) ?
C32 C33 C34 C29 -0.1(8) ?
C31 O12 C35 O11 11.5(5) ?
C32 O11 C35 O12 -11.0(5) ?
O10 S2 C36 C41 -174.5(4) yes
O9 S2 C36 C41 55.2(4) yes
N2 S2 C36 C41 -57.1(4) yes
O10 S2 C36 C37 3.0(4) yes
O9 S2 C36 C37 -127.3(4) yes
N2 S2 C36 C37 120.4(4) yes
C41 C36 C37 C38 0.6(7) ?
S2 C36 C37 C38 -176.9(4) ?
C36 C37 C38 C39 0.1(8) ?
C37 C38 C39 C40 -0.9(8) ?
C37 C38 C39 C42 178.0(5) ?
C38 C39 C40 C41 1.0(8) ?
C42 C39 C40 C41 -177.9(5) ?
C37 C36 C41 C40 -0.5(7) ?
S2 C36 C41 C40 177.0(4) ?
C39 C40 C41 C36 -0.3(8) ?
